data_2008270
loop_
_publ_author_name
'Leverd, Pascal C.'
'Charbonnel, Marie-Christine'
'Dognon, Jean-Pierre'
'Lance, Monique'
'Nierlich, Martine'

_publ_contact_author
;
                    Pascal C. Leverd
                    CE Saclay, SCM (CNRS URA 331)
                    Batiment 125
                    91191 Gif-sur-Yvette
                    France
;
_publ_section_title
;Triaquabis(nitrato-<i>O</i>,<i>O</i>')(2,2':6',2''-terpyridine-\k^3^<i>N</i>)gadolinium(III)
 nitrate
;
_journal_issue 3
_journal_name_full 'Acta Crystallographica Section C'
_journal_page_first 368
_journal_page_last 370
_journal_paper_doi 10.1107/S0108270198013316
_journal_volume 55
_journal_year 1999
_chemical_formula_iupac ' [Gd (C5 H4 N)3 (N O3)2 (H2 O)3] N O3'
_chemical_formula_sum 'C15 H17 Gd N6 O12'
_chemical_formula_weight 630.60
_chemical_name_systematic
;
 ?
;
_space_group_IT_number 2
_symmetry_cell_setting triclinic
_symmetry_space_group_name_Hall '-P 1'
_symmetry_space_group_name_H-M 'P -1'
_cell_angle_alpha 89.746(2)
_cell_angle_beta 69.678(3)
_cell_angle_gamma 75.414(3)
_cell_formula_units_Z 2
_cell_length_a 8.8005(3)
_cell_length_b 11.1000(5)
_cell_length_c 11.6280(5)
_cell_measurement_reflns_used all
_cell_measurement_temperature 123(2)
_cell_measurement_theta_max 29.63
_cell_measurement_theta_min 2.88
_cell_volume 1026.53(8)
_computing_cell_refinement DENZO
_computing_data_collection 'DENZO (Otwinowski & Minor, 1997)'
_computing_data_reduction DENZO
_computing_molecular_graphics 'SHELXTL (Bruker, 1997)'
_computing_publication_material SHELXTL
_computing_structure_refinement 'SHELXL93 (Sheldrick, 1993)'
_computing_structure_solution 'SHELXS86 (Sheldrick, 1990)'
_diffrn_ambient_temperature 123(2)
_diffrn_measurement_device 'Nonius CCD'
_diffrn_measurement_method 'area detector'
_diffrn_radiation_monochromator graphite
_diffrn_radiation_source 'fine-focus sealed tube'
_diffrn_radiation_type MoK\a
_diffrn_radiation_wavelength 0.71073
_diffrn_reflns_av_R_equivalents 0.034
_diffrn_reflns_av_sigmaI/netI 0.042
_diffrn_reflns_limit_h_max 9
_diffrn_reflns_limit_h_min -9
_diffrn_reflns_limit_k_max 14
_diffrn_reflns_limit_k_min -14
_diffrn_reflns_limit_l_max 15
_diffrn_reflns_limit_l_min -15
_diffrn_reflns_number 8435
_diffrn_reflns_theta_max 29.63
_diffrn_reflns_theta_min 2.88
_diffrn_standards_decay_% 0
_exptl_absorpt_coefficient_mu 3.303
_exptl_absorpt_correction_T_max 0.590
_exptl_absorpt_correction_T_min 0.507
_exptl_absorpt_correction_type empirical
_exptl_absorpt_process_details 'MULABS in PLATON (Spek, 1998)'
_exptl_crystal_colour colourless
_exptl_crystal_density_diffrn 2.036
_exptl_crystal_density_meas ?
_exptl_crystal_description Block
_exptl_crystal_F_000 618
_exptl_crystal_size_max 0.26
_exptl_crystal_size_mid 0.2
_exptl_crystal_size_min 0.16
_refine_diff_density_max 0.826
_refine_diff_density_min -0.949
_refine_ls_extinction_method none
_refine_ls_goodness_of_fit_all 0.963
_refine_ls_goodness_of_fit_obs 0.972
_refine_ls_hydrogen_treatment 'H atoms: see below'
_refine_ls_matrix_type full
_refine_ls_number_constraints 0
_refine_ls_number_parameters 307
_refine_ls_number_reflns 4312
_refine_ls_number_restraints 0
_refine_ls_restrained_S_all 1.052
_refine_ls_restrained_S_obs 0.972
_refine_ls_R_factor_all 0.033
_refine_ls_R_factor_obs 0.027
_refine_ls_shift/esd_max <0.001
_refine_ls_shift/esd_mean 0.000
_refine_ls_structure_factor_coef Fsqd
_refine_ls_weighting_scheme
;
calc w = 1/[\s^2^(Fo^2^)+(0.0237P)^2^+3.2317P]
where P = (Fo^2^+2Fc^2^)/3
;
_refine_ls_wR_factor_all 0.070
_refine_ls_wR_factor_obs 0.062
_reflns_number_observed 3962
_reflns_number_total 4326
_reflns_observed_criterion I>2\s(I)
_cod_data_source_file jz1321.cif
_cod_data_source_block global
_cod_depositor_comments
;
The following automatic conversions were performed:

'_exptl_crystal_density_meas' value 'not measured' was changed to '?'
- the value is perceived as not measured.

Automatic conversion script
Id: cif_fix_values 3008 2015-01-20 13:52:24Z robertas 
;
_cod_original_cell_volume 1026.53(7)
_cod_database_code 2008270

loop_
_symmetry_equiv_pos_as_xyz
'x, y, z'
'-x, -y, -z'

loop_
_atom_site_aniso_label
_atom_site_aniso_U_11
_atom_site_aniso_U_22
_atom_site_aniso_U_33
_atom_site_aniso_U_12
_atom_site_aniso_U_13
_atom_site_aniso_U_23
Gd 0.01460(10) 0.01474(9) 0.01434(9) -0.00326(6) -0.00451(6) 0.00190(6)
O1A 0.0193(13) 0.0196(12) 0.0187(13) -0.0041(9) -0.0069(10) 0.0018(10)
O1B 0.0289(15) 0.0197(13) 0.0193(13) -0.0082(10) -0.0076(11) 0.0060(10)
O2A 0.0225(14) 0.0187(12) 0.0275(14) -0.0069(10) -0.0118(11) 0.0077(10)
O2B 0.0250(15) 0.0227(13) 0.0247(14) -0.0085(10) -0.0128(11) 0.0068(10)
O4 0.0204(13) 0.0240(13) 0.0177(13) -0.0074(10) -0.0056(10) 0.0039(10)
O5 0.0175(13) 0.0212(13) 0.0272(14) -0.0040(9) -0.0088(10) 0.0070(10)
O6 0.0240(14) 0.0200(13) 0.0222(14) -0.0033(10) -0.0020(10) 0.0028(10)
N4 0.022(2) 0.0186(14) 0.018(2) -0.0057(11) -0.0076(12) 0.0012(11)
N5 0.0155(15) 0.0154(14) 0.021(2) -0.0029(10) -0.0075(12) 0.0012(11)
N6 0.021(2) 0.0177(14) 0.020(2) -0.0064(11) -0.0090(12) 0.0030(11)
O1C 0.030(2) 0.0178(13) 0.0250(14) -0.0097(10) -0.0011(11) -0.0010(10)
O2C 0.036(2) 0.0208(13) 0.039(2) -0.0164(11) -0.0175(13) 0.0068(12)
O3A 0.0191(13) 0.0239(13) 0.0249(14) -0.0021(10) -0.0075(11) 0.0011(10)
O3B 0.0204(14) 0.0245(14) 0.039(2) -0.0006(10) -0.0077(12) -0.0088(12)
O3C 0.029(2) 0.031(2) 0.038(2) -0.0143(12) -0.0118(13) -0.0021(12)
N1 0.018(2) 0.0151(14) 0.0177(15) -0.0039(10) -0.0012(11) 0.0002(11)
N2 0.019(2) 0.0175(14) 0.020(2) -0.0052(11) -0.0039(12) 0.0032(11)
N3 0.017(2) 0.0212(15) 0.021(2) -0.0022(11) -0.0063(12) 0.0036(12)
C1 0.025(2) 0.020(2) 0.023(2) -0.0048(14) -0.0098(15) 0.0043(14)
C2 0.021(2) 0.026(2) 0.030(2) -0.0023(14) -0.015(2) 0.001(2)
C3 0.018(2) 0.021(2) 0.030(2) 0.0003(13) -0.0081(15) -0.0043(15)
C4 0.017(2) 0.027(2) 0.025(2) -0.0030(14) -0.0047(14) -0.0028(15)
C5 0.014(2) 0.017(2) 0.016(2) -0.0053(12) -0.0024(13) -0.0015(12)
C6 0.018(2) 0.019(2) 0.018(2) -0.0079(13) -0.0048(13) -0.0003(13)
C7 0.021(2) 0.026(2) 0.019(2) -0.0067(14) -0.0012(14) 0.0003(14)
C8 0.032(2) 0.029(2) 0.015(2) -0.012(2) -0.0008(15) 0.0022(14)
C9 0.029(2) 0.022(2) 0.018(2) -0.0076(14) -0.0091(15) 0.0042(14)
C10 0.023(2) 0.013(2) 0.016(2) -0.0038(12) -0.0037(13) 0.0001(12)
C11 0.018(2) 0.017(2) 0.018(2) -0.0049(12) -0.0075(13) 0.0018(13)
C12 0.028(2) 0.023(2) 0.023(2) -0.0064(14) -0.013(2) 0.0064(14)
C13 0.034(2) 0.023(2) 0.032(2) -0.009(2) -0.020(2) 0.008(2)
C14 0.021(2) 0.024(2) 0.031(2) -0.0055(14) -0.011(2) 0.005(2)
C15 0.019(2) 0.023(2) 0.027(2) -0.0065(13) -0.0069(15) 0.0022(15)

loop_
_atom_site_label
_atom_site_fract_x
_atom_site_fract_y
_atom_site_fract_z
_atom_site_U_iso_or_equiv
_atom_site_thermal_displace_type
_atom_site_calc_flag
_atom_site_refinement_flags
_atom_site_occupancy
_atom_site_disorder_group
_atom_site_type_symbol
Gd 0.08417(2) 0.233605(15) 0.317622(15) 0.01486(6) Uani d . 1 . Gd
O1A 0.1317(3) -0.0053(2) 0.3738(2) 0.0194(5) Uani d . 1 . O
O1B 0.0949(3) 0.0372(2) 0.2024(2) 0.0226(5) Uani d . 1 . O
O2A 0.2560(3) 0.3751(2) 0.3367(2) 0.0219(5) Uani d . 1 . O
O2B 0.0896(3) 0.4534(2) 0.2400(2) 0.0226(5) Uani d . 1 . O
O4 0.1146(3) 0.2183(2) 0.5160(2) 0.0207(5) Uani d . 1 . O
O5 -0.1616(3) 0.1623(2) 0.4401(2) 0.0220(5) Uani d . 1 . O
O6 -0.1430(3) 0.4063(2) 0.4419(2) 0.0242(6) Uani d . 1 . O
N4 0.3963(4) 0.1103(3) 0.2533(3) 0.0194(6) Uani d . 1 . N
N5 0.2613(4) 0.2225(3) 0.0907(3) 0.0173(6) Uani d . 1 . N
N6 -0.0781(4) 0.2983(3) 0.1753(3) 0.0186(6) Uani d . 1 . N
O1C 0.0910(3) -0.1469(2) 0.2656(3) 0.0259(6) Uani d . 1 . O
O2C 0.2431(4) 0.5633(2) 0.2771(3) 0.0293(6) Uani d . 1 . O
O3A 0.2637(3) 0.3563(2) 0.6150(2) 0.0234(5) Uani d . 1 . O
O3B 0.5014(3) 0.2296(3) 0.5000(3) 0.0298(6) Uani d . 1 . O
O3C 0.4998(4) 0.3985(3) 0.5942(3) 0.0316(6) Uani d . 1 . O
N1 0.1053(4) -0.0403(3) 0.2803(3) 0.0182(6) Uani d . 1 . N
N2 0.1958(4) 0.4674(3) 0.2847(3) 0.0192(6) Uani d . 1 . N
N3 0.4239(4) 0.3288(3) 0.5687(3) 0.0203(6) Uani d . 1 . N
C1 0.4593(5) 0.0446(3) 0.3315(4) 0.0223(7) Uani d . 1 . C
H1 0.3863(5) 0.0410(3) 0.4106(4) 0.027 Uiso calc R 1 . H
C2 0.6279(5) -0.0182(4) 0.3002(4) 0.0249(8) Uani d . 1 . C
H2 0.6664(5) -0.0624(4) 0.3573(4) 0.030 Uiso calc R 1 . H
C3 0.7373(5) -0.0140(3) 0.1833(4) 0.0242(8) Uani d . 1 . C
H3 0.8509(5) -0.0550(3) 0.1603(4) 0.029 Uiso calc R 1 . H
C4 0.6755(5) 0.0523(3) 0.1005(4) 0.0242(8) Uani d . 1 . C
H4 0.7469(5) 0.0556(3) 0.0208(4) 0.029 Uiso calc R 1 . H
C5 0.5054(4) 0.1138(3) 0.1380(3) 0.0164(7) Uani d . 1 . C
C6 0.4311(4) 0.1849(3) 0.0525(3) 0.0184(7) Uani d . 1 . C
C7 0.5330(5) 0.2104(3) -0.0613(3) 0.0236(8) Uani d . 1 . C
H7 0.6494(5) 0.1851(3) -0.0845(3) 0.028 Uiso calc R 1 . H
C8 0.4589(5) 0.2741(4) -0.1398(3) 0.0265(8) Uani d . 1 . C
H8 0.5246(5) 0.2942(4) -0.2150(3) 0.032 Uiso calc R 1 . H
C9 0.2853(5) 0.3070(3) -0.1036(3) 0.0229(8) Uani d . 1 . C
H9 0.2327(5) 0.3473(3) -0.1555(3) 0.027 Uiso calc R 1 . H
C10 0.1904(5) 0.2790(3) 0.0117(3) 0.0185(7) Uani d . 1 . C
C11 0.0026(4) 0.3130(3) 0.0554(3) 0.0172(7) Uani d . 1 . C
C12 -0.0830(5) 0.3569(3) -0.0231(4) 0.0240(8) Uani d . 1 . C
H12 -0.0248(5) 0.3635(3) -0.1054(4) 0.029 Uiso calc R 1 . H
C13 -0.2587(5) 0.3910(3) 0.0242(4) 0.0269(8) Uani d . 1 . C
H13 -0.3189(5) 0.4217(3) -0.0263(4) 0.032 Uiso calc R 1 . H
C14 -0.3416(5) 0.3789(3) 0.1457(4) 0.0252(8) Uani d . 1 . C
H14 -0.4584(5) 0.4021(3) 0.1786(4) 0.030 Uiso calc R 1 . H
C15 -0.2478(5) 0.3313(3) 0.2189(4) 0.0230(8) Uani d . 1 . C
H15 -0.3043(5) 0.3220(3) 0.3009(4) 0.028 Uiso calc R 1 . H
H4B 0.1682 0.2635 0.5432 0.050 Uiso d . 1 . H
H4A 0.0125 0.2230 0.6006 0.050 Uiso d . 1 . H
H6B -0.1668 0.4855 0.4168 0.050 Uiso d . 1 . H
H5B -0.2896 0.1962 0.4567 0.050 Uiso d . 1 . H
H6A -0.2534 0.4020 0.5167 0.050 Uiso d . 1 . H
H5A -0.1628 0.1197 0.5170 0.050 Uiso d . 1 . H

loop_
_atom_type_symbol
_atom_type_description
_atom_type_scat_dispersion_real
_atom_type_scat_dispersion_imag
_atom_type_scat_source
C C 0.0033 0.0016 'International Tables Vol C Tables 4.2.6.8 and 6.1.1.4'
H H 0.0000 0.0000 'International Tables Vol C Tables 4.2.6.8 and 6.1.1.4'
N N 0.0061 0.0033 'International Tables Vol C Tables 4.2.6.8 and 6.1.1.4'
O O 0.0106 0.0060 'International Tables Vol C Tables 4.2.6.8 and 6.1.1.4'
Gd Gd -0.1653 3.9035 'International Tables Vol C Tables 4.2.6.8 and 6.1.1.4'

loop_
_geom_angle_atom_site_label_1
_geom_angle_atom_site_label_2
_geom_angle_atom_site_label_3
_geom_angle_site_symmetry_1
_geom_angle_site_symmetry_3
_geom_angle
O4 Gd O6 . . 77.65(9)
O4 Gd O5 . . 77.52(9)
O6 Gd O5 . . 68.76(9)
O4 Gd O2A . . 71.33(9)
O6 Gd O2A . . 81.75(9)
O5 Gd O2A . . 140.88(9)
O4 Gd N6 . . 154.20(9)
O6 Gd N6 . . 78.65(10)
O5 Gd N6 . . 84.52(9)
O2A Gd N6 . . 115.01(9)
O4 Gd O1B . . 118.54(8)
O6 Gd O1B . . 133.56(9)
O5 Gd O1B . . 72.98(9)
O2A Gd O1B . . 143.54(9)
N6 Gd O1B . . 72.37(9)
O4 Gd N5 . . 140.36(9)
O6 Gd N5 . . 127.78(9)
O5 Gd N5 . . 136.33(9)
O2A Gd N5 . . 82.12(9)
N6 Gd N5 . . 64.34(10)
O1B Gd N5 . . 68.94(9)
O4 Gd N4 . . 79.51(10)
O6 Gd N4 . . 148.10(10)
O5 Gd N4 . . 126.89(9)
O2A Gd N4 . . 69.96(9)
N6 Gd N4 . . 126.28(10)
O1B Gd N4 . . 77.37(9)
N5 Gd N4 . . 63.71(10)
O4 Gd O2B . . 111.88(9)
O6 Gd O2B . . 64.34(9)
O5 Gd O2B . . 128.00(9)
O2A Gd O2B . . 49.93(8)
N6 Gd O2B . . 65.74(9)
O1B Gd O2B . . 128.88(8)
N5 Gd O2B . . 67.31(9)
N4 Gd O2B . . 104.94(9)
O4 Gd O1A . . 69.85(8)
O6 Gd O1A . . 124.53(8)
O5 Gd O1A . . 61.23(8)
O2A Gd O1A . . 125.07(8)
N6 Gd O1A . . 117.00(9)
O1B Gd O1A . . 48.71(8)
N5 Gd O1A . . 105.22(9)
N4 Gd O1A . . 66.00(9)
O2B Gd O1A . . 170.64(8)
O4 Gd N2 . . 91.24(9)
O6 Gd N2 . . 70.55(9)
O5 Gd N2 . . 139.21(9)
O2A Gd N2 . . 25.12(8)
N6 Gd N2 . . 90.39(9)
O1B Gd N2 . . 142.98(8)
N5 Gd N2 . . 74.08(9)
N4 Gd N2 . . 88.06(9)
O2B Gd N2 . . 24.85(8)
O1A Gd N2 . . 149.81(8)
N1 O1A Gd . . 92.4(2)
N1 O1B Gd . . 100.6(2)
N2 O2A Gd . . 99.0(2)
N2 O2B Gd . . 94.4(2)
C1 N4 C5 . . 117.3(3)
C1 N4 Gd . . 122.4(2)
C5 N4 Gd . . 120.2(2)
C10 N5 C6 . . 118.1(3)
C10 N5 Gd . . 119.9(2)
C6 N5 Gd . . 120.5(2)
C15 N6 C11 . . 118.0(3)
C15 N6 Gd . . 120.9(2)
C11 N6 Gd . . 120.8(2)
O1C N1 O1B . . 121.0(3)
O1C N1 O1A . . 121.5(3)
O1B N1 O1A . . 117.4(3)
O2C N2 O2B . . 122.2(3)
O2C N2 O2A . . 121.3(3)
O2B N2 O2A . . 116.5(3)
O2C N2 Gd . . 176.6(3)
O2B N2 Gd . . 60.7(2)
O2A N2 Gd . . 55.9(2)
O3C N3 O3B . . 121.3(3)
O3C N3 O3A . . 119.8(3)
O3B N3 O3A . . 118.8(3)
N4 C1 C2 . . 123.3(4)
C3 C2 C1 . . 118.9(4)
C2 C3 C4 . . 119.0(4)
C3 C4 C5 . . 119.1(4)
N4 C5 C4 . . 122.3(3)
N4 C5 C6 . . 116.1(3)
C4 C5 C6 . . 121.6(3)
N5 C6 C7 . . 122.2(3)
N5 C6 C5 . . 116.8(3)
C7 C6 C5 . . 121.1(3)
C8 C7 C6 . . 119.3(4)
C9 C8 C7 . . 118.7(3)
C8 C9 C10 . . 119.1(3)
N5 C10 C9 . . 122.5(3)
N5 C10 C11 . . 116.3(3)
C9 C10 C11 . . 121.2(3)
N6 C11 C12 . . 122.4(3)
N6 C11 C10 . . 116.3(3)
C12 C11 C10 . . 121.3(3)
C11 C12 C13 . . 118.6(4)
C14 C13 C12 . . 119.6(4)
C13 C14 C15 . . 119.0(4)
N6 C15 C14 . . 122.4(4)
H4B O4 H4A . . 97.7(2)
H4B O4 Gd . . 123.6(2)
H4A O4 Gd . . 123.9(2)
H4B O4 O3A . . 3.89(12)
H4A O4 O3A . . 93.9(2)
H5A O5 H5B . . 101.4(2)
H5A O5 Gd . . 120.3(2)
H5B O5 Gd . . 132.6(2)
H6B O6 H6A . . 105.8(2)
H6B O6 Gd . . 123.8(2)
H6A O6 Gd . . 127.7(2)
N3 O3A H4B . . 114.3(2)
N3 O3A O6 . 2_566 107.4(2)
O4 O3A O6 . 2_566 102.58(12)
N3 O3B O5 . 1_655 115.8(2)
N3 O3C O6 . 1_655 125.1(2)
N3 O3A H6B . 2_566 111.7(2)
H4B O3A H6B . 2_566 99.97(13)
H4B O3A O4 . . 1.89(6)
H6B O3A O4 2_566 . 100.30(12)
H4B O3A O6 . 2_566 102.13(12)
H6B O3A O6 2_566 2_566 4.27(6)
N3 O3B H5B . 1_655 114.5(2)
H5B O3B O5 1_655 1_655 3.99(7)
N3 O3C H6A . 1_655 130.6(2)
H6A O3C O6 1_655 1_655 8.80(6)
N4 C1 H1 . . 118.4(2)
C2 C1 H1 . . 118.4(2)
C3 C2 H2 . . 120.5(2)
C1 C2 H2 . . 120.5(2)
C2 C3 H3 . . 120.5(2)
C4 C3 H3 . . 120.5(2)
C3 C4 H4 . . 120.4(2)
C5 C4 H4 . . 120.4(2)
C8 C7 H7 . . 120.3(2)
C6 C7 H7 . . 120.3(2)
C9 C8 H8 . . 120.7(2)
C7 C8 H8 . . 120.7(2)
C8 C9 H9 . . 120.4(2)
C10 C9 H9 . . 120.4(2)
C11 C12 H12 . . 120.7(2)
C13 C12 H12 . . 120.7(2)
C14 C13 H13 . . 120.2(2)
C12 C13 H13 . . 120.2(2)
C13 C14 H14 . . 120.5(2)
C15 C14 H14 . . 120.5(2)
N6 C15 H15 . . 118.8(2)
C14 C15 H15 . . 118.8(2)
O4 H4B O3A . . 174.2(2)
O3A H6B O6 2_566 2_566 167.2(2)
O3B H5B O5 1_655 1_655 169.6(2)
O3C H6A O6 1_655 1_655 154.1(2)

loop_
_geom_bond_atom_site_label_1
_geom_bond_atom_site_label_2
_geom_bond_site_symmetry_2
_geom_bond_distance
_geom_bond_publ_flag
Gd O4 . 2.414(3) yes
Gd O6 . 2.422(3) yes
Gd O5 . 2.462(3) yes
Gd O2A . 2.497(3) yes
Gd N6 . 2.530(3) yes
Gd O1B . 2.531(3) yes
Gd N5 . 2.546(3) yes
Gd N4 . 2.583(3) yes
Gd O2B . 2.606(3) yes
Gd O1A . 2.695(2) yes
Gd N2 . 2.979(3) ?
O1A N1 . 1.270(4) ?
O1B N1 . 1.258(4) ?
O2A N2 . 1.280(4) ?
O2B N2 . 1.256(4) ?
N4 C1 . 1.344(5) ?
N4 C5 . 1.361(4) ?
N5 C10 . 1.350(5) ?
N5 C6 . 1.354(5) ?
N6 C15 . 1.350(5) ?
N6 C11 . 1.360(5) ?
O1C N1 . 1.241(4) ?
O2C N2 . 1.231(4) ?
O3A N3 . 1.277(4) ?
O3B N3 . 1.253(4) ?
O3C N3 . 1.238(4) ?
C1 C2 . 1.388(5) ?
C2 C3 . 1.378(6) ?
C3 C4 . 1.385(5) ?
C4 C5 . 1.390(5) ?
C5 C6 . 1.491(5) ?
C6 C7 . 1.394(5) ?
C7 C8 . 1.389(6) ?
C8 C9 . 1.386(6) ?
C9 C10 . 1.396(5) ?
C10 C11 . 1.496(5) ?
C11 C12 . 1.387(5) ?
C12 C13 . 1.398(6) ?
C13 C14 . 1.372(6) ?
C14 C15 . 1.396(5) ?
O3A O6 2_566 2.754(4) ?
O3A O4 . 2.733(4) ?
O3B O5 1_655 2.700(4) ?
O3C O6 1_655 3.052(4) ?
O4 H4B . 0.894(3) ?
O4 H4A . 1.070(3) ?
O5 H5A . 1.009(3) ?
O5 H5B . 1.041(3) ?
O6 H6B . 0.922(3) ?
O6 H6A . 1.069(3) ?
O3A H4B . 1.843(3) ?
O3A H6B 2_566 1.847(3) ?
O3B H5B 1_655 1.670(3) ?
O3C H6A 1_655 2.054(3) ?
C1 H1 . 0.93 ?
C2 H2 . 0.93 ?
C3 H3 . 0.93 ?
C4 H4 . 0.93 ?
C7 H7 . 0.93 ?
C8 H8 . 0.93 ?
C9 H9 . 0.93 ?
C12 H12 . 0.93 ?
C13 H13 . 0.93 ?
C14 H14 . 0.93 ?
C15 H15 . 0.93 ?

loop_
_geom_hbond_atom_site_label_D
_geom_hbond_atom_site_label_H
_geom_hbond_atom_site_label_A
_geom_hbond_distance_DH
_geom_hbond_distance_HA
_geom_hbond_distance_DA
_geom_hbond_angle_DHA
O6 H6B O3A 0.922 1.847 2.754(4) 167
O4 H4B O3A 0.894 1.843 2.733(4) 174
O5 H5B O3B 1.041 1.670 2.700(4) 170
O6 H6A O3C 1.069 2.054 3.052(4) 154
O4 H4A O1C 1.070 1.834 2.809(4) 149
O5 H5A O1A 1.009 1.832 2.816(4) 164
